data_4029126
loop_
_publ_author_name
'Singleton, Michael L.'
'Castellucci, Nicola'
'Massip, St\'ephane'
'Kauffmann, Brice'
'Ferrand, Yann'
'Huc, Ivan'

_publ_section_title
;
 Synthesis of 1,8-diazaanthracenes as building blocks for internally
 functionalized aromatic oligoamide foldamers.
;
_journal_issue 5
_journal_name_full 'The Journal of organic chemistry'
_journal_page_first 2115
_journal_page_last 2122
_journal_paper_doi 10.1021/jo402852m
_journal_volume 79
_journal_year 2014
_chemical_formula_sum 'C104.21 H128.41 Cl0.41 N12 O22'
_chemical_formula_weight 1915.81
_chemical_name_systematic
; 
 ? 
;
_space_group_IT_number 14
_symmetry_cell_setting monoclinic
_symmetry_space_group_name_Hall '-P 2yn'
_symmetry_space_group_name_H-M 'P 1 21/n 1'
_atom_sites_solution_hydrogens geom
_atom_sites_solution_primary direct
_atom_sites_solution_secondary difmap
_audit_creation_method 'CrystalClear-SM Expert 2.1 (Rigaku, 2013)'
_cell_angle_alpha 90.00
_cell_angle_beta 103.002(8)
_cell_angle_gamma 90.00
_cell_formula_units_Z 4
_cell_length_a 18.056(7)
_cell_length_b 20.067(9)
_cell_length_c 29.141(9)
_cell_measurement_reflns_used 11779
_cell_measurement_temperature 100(2)
_cell_measurement_theta_max 68.37
_cell_measurement_theta_min 6.51
_cell_volume 10288(7)
_computing_cell_refinement 'CrystalClear-SM Expert 2.1 (Rigaku, 2013)'
_computing_data_collection 'CrystalClear-SM Expert 2.1 (Rigaku, 2013)'
_computing_data_reduction 'CrystalClear-SM Expert 2.1 (Rigaku, 2013)'
_computing_structure_refinement 'SHELXL (Sheldrick, 2008)'
_computing_structure_solution 'SHELXS (Sheldrick, 2008)'
_diffrn_ambient_temperature 100(2)
_diffrn_detector PILT
_diffrn_detector_area_resol_mean 5.8140
_diffrn_measured_fraction_theta_full 0.984
_diffrn_measured_fraction_theta_max 0.984
_diffrn_measurement_device 'AFC11 (Right): Eulerian 3 circle'
_diffrn_measurement_device_type 'Rigaku PILATUS conversion'
_diffrn_measurement_method 'profile data from \w-scans'
_diffrn_radiation_monochromator Confocal
_diffrn_radiation_source 'Rotating Anode'
_diffrn_radiation_type CuK\a
_diffrn_radiation_wavelength 1.54190
_diffrn_reflns_av_R_equivalents 0.0552
_diffrn_reflns_av_sigmaI/netI 0.0477
_diffrn_reflns_limit_h_max 17
_diffrn_reflns_limit_h_min -21
_diffrn_reflns_limit_k_max 23
_diffrn_reflns_limit_k_min -24
_diffrn_reflns_limit_l_max 35
_diffrn_reflns_limit_l_min -35
_diffrn_reflns_number 67044
_diffrn_reflns_theta_full 68.37
_diffrn_reflns_theta_max 68.37
_diffrn_reflns_theta_min 6.51
_exptl_absorpt_coefficient_mu 0.809
_exptl_absorpt_correction_T_max 0.9840
_exptl_absorpt_correction_T_min 0.8883
_exptl_absorpt_correction_type multi-scan
_exptl_absorpt_process_details 'CrystalClear-SM Expert 2.1 (Rigaku, 2013)'
_exptl_crystal_colour yellow
_exptl_crystal_density_diffrn 1.237
_exptl_crystal_density_method 'not measured'
_exptl_crystal_description plate
_exptl_crystal_F_000 4083
_exptl_crystal_size_max 0.15
_exptl_crystal_size_mid 0.10
_exptl_crystal_size_min 0.02
_refine_diff_density_max 1.059
_refine_diff_density_min -0.340
_refine_diff_density_rms 0.054
_refine_ls_extinction_method none
_refine_ls_goodness_of_fit_ref 1.038
_refine_ls_hydrogen_treatment constr
_refine_ls_matrix_type full
_refine_ls_number_parameters 1331
_refine_ls_number_reflns 18575
_refine_ls_number_restraints 18
_refine_ls_restrained_S_all 1.046
_refine_ls_R_factor_all 0.1055
_refine_ls_R_factor_gt 0.0720
_refine_ls_shift/su_max 0.002
_refine_ls_shift/su_mean 0.000
_refine_ls_structure_factor_coef Fsqd
_refine_ls_weighting_details 'calc w=1/[\s^2^(Fo^2^)+(0.0892P)^2^+4.8510P] where P=(Fo^2^+2Fc^2^)/3'
_refine_ls_weighting_scheme calc
_refine_ls_wR_factor_gt 0.1794
_refine_ls_wR_factor_ref 0.1934
_reflns_number_gt 11779
_reflns_number_total 18575
_reflns_threshold_expression >2sigma(I)
_cod_data_source_file jo402852m_si_012.cif
_cod_data_source_block ms_a2
_cod_original_sg_symbol_H-M P21/n
_cod_database_code 4029126

loop_
_symmetry_equiv_pos_as_xyz
'x, y, z'
'-x+1/2, y+1/2, -z+1/2'
'-x, -y, -z'
'x-1/2, -y-1/2, z-1/2'

loop_
_atom_site_label
_atom_site_type_symbol
_atom_site_fract_x
_atom_site_fract_y
_atom_site_fract_z
_atom_site_U_iso_or_equiv
_atom_site_adp_type
_atom_site_occupancy
_atom_site_symmetry_multiplicity
_atom_site_calc_flag
_atom_site_refinement_flags
_atom_site_disorder_assembly
_atom_site_disorder_group
N1 N 0.58848(15) 0.08401(13) 0.59224(9) 0.0502(6) Uani 1 1 d . . .
C2 C 0.53909(17) 0.08663(15) 0.54927(10) 0.0469(7) Uani 1 1 d . . .
C3 C 0.46116(17) 0.09943(15) 0.54822(10) 0.0473(7) Uani 1 1 d . . .
C4 C 0.40919(17) 0.10294(15) 0.50482(10) 0.0449(7) Uani 1 1 d . . .
N5 N 0.33380(14) 0.11337(12) 0.50399(8) 0.0452(6) Uani 1 1 d . . .
C6 C 0.28568(17) 0.11444(15) 0.46330(10) 0.0465(7) Uani 1 1 d . . .
C7 C 0.30448(17) 0.10703(15) 0.41866(10) 0.0469(7) Uani 1 1 d . . .
H7 H 0.2664 0.1078 0.3902 0.056 Uiso 1 1 calc R . .
C8 C 0.37908(17) 0.09886(15) 0.41833(10) 0.0456(7) Uani 1 1 d . . .
C9 C 0.43453(16) 0.09483(15) 0.46145(10) 0.0441(7) Uani 1 1 d . . .
C10 C 0.51104(17) 0.08133(15) 0.46322(11) 0.0475(7) Uani 1 1 d . . .
H10 H 0.5277 0.0755 0.4348 0.057 Uiso 1 1 calc R . .
C11 C 0.56247(17) 0.07646(15) 0.50581(11) 0.0464(7) Uani 1 1 d . . .
C12 C 0.64190(18) 0.06307(15) 0.50951(11) 0.0501(7) Uani 1 1 d . . .
C13 C 0.69041(18) 0.06201(16) 0.55223(12) 0.0532(8) Uani 1 1 d . . .
H13 H 0.7431 0.0541 0.5552 0.064 Uiso 1 1 calc R . .
C14 C 0.66012(19) 0.07312(16) 0.59277(11) 0.0516(8) Uani 1 1 d . . .
C15 C 0.7146(2) 0.07001(17) 0.63985(13) 0.0581(8) Uani 1 1 d . . .
O16 O 0.78159(15) 0.05715(14) 0.64473(9) 0.0745(7) Uani 1 1 d . . .
O17 O 0.68189(13) 0.08166(13) 0.67561(8) 0.0643(6) Uani 1 1 d . . .
C18 C 0.7288(2) 0.0740(2) 0.72233(13) 0.0739(11) Uani 1 1 d . . .
H18A H 0.7589 0.0330 0.7238 0.111 Uiso 1 1 calc R . .
H18B H 0.6965 0.0713 0.7451 0.111 Uiso 1 1 calc R . .
H18C H 0.7630 0.1123 0.7298 0.111 Uiso 1 1 calc R . .
O19 O 0.66056(12) 0.05362(11) 0.46740(8) 0.0549(5) Uani 1 1 d . . .
C20 C 0.73970(18) 0.04450(18) 0.46739(12) 0.0564(8) Uani 1 1 d . . .
H20A H 0.7597 0.0044 0.4859 0.068 Uiso 1 1 calc R . .
H20B H 0.7695 0.0836 0.4818 0.068 Uiso 1 1 calc R . .
C21 C 0.7466(2) 0.0365(2) 0.41729(13) 0.0687(10) Uani 1 1 d . . .
H21 H 0.7162 -0.0033 0.4035 0.082 Uiso 1 1 calc R . .
C22 C 0.8298(2) 0.0240(2) 0.41665(15) 0.0790(12) Uani 1 1 d . . .
H22A H 0.8603 0.0627 0.4300 0.119 Uiso 1 1 calc R . .
H22B H 0.8344 0.0170 0.3841 0.119 Uiso 1 1 calc R . .
H22C H 0.8480 -0.0156 0.4355 0.119 Uiso 1 1 calc R . .
C23 C 0.7166(3) 0.0959(3) 0.38882(15) 0.1002(16) Uani 1 1 d . . .
H23A H 0.6622 0.1007 0.3878 0.150 Uiso 1 1 calc R . .
H23B H 0.7240 0.0905 0.3567 0.150 Uiso 1 1 calc R . .
H23C H 0.7437 0.1357 0.4031 0.150 Uiso 1 1 calc R . .
O24 O 0.40709(11) 0.09485(11) 0.37891(7) 0.0502(5) Uani 1 1 d . . .
C25 C 0.35464(19) 0.09265(17) 0.33439(10) 0.0530(8) Uani 1 1 d . . .
H25A H 0.3210 0.1322 0.3305 0.064 Uiso 1 1 calc R . .
H25B H 0.3227 0.0522 0.3322 0.064 Uiso 1 1 calc R . .
C26 C 0.3998(2) 0.09171(18) 0.29624(11) 0.0583(8) Uani 1 1 d . . .
H26 H 0.3629 0.0851 0.2654 0.070 Uiso 1 1 calc R . .
C27 C 0.4391(3) 0.1577(2) 0.29407(15) 0.0778(11) Uani 1 1 d . . .
H27A H 0.4014 0.1937 0.2895 0.117 Uiso 1 1 calc R . .
H27B H 0.4646 0.1573 0.2677 0.117 Uiso 1 1 calc R . .
H27C H 0.4767 0.1650 0.3236 0.117 Uiso 1 1 calc R . .
C28 C 0.4546(2) 0.03330(19) 0.30335(13) 0.0684(10) Uani 1 1 d . . .
H28A H 0.4961 0.0417 0.3308 0.103 Uiso 1 1 calc R . .
H28B H 0.4755 0.0279 0.2753 0.103 Uiso 1 1 calc R . .
H28C H 0.4276 -0.0074 0.3085 0.103 Uiso 1 1 calc R . .
C29 C 0.43573(19) 0.10876(18) 0.59337(11) 0.0553(8) Uani 1 1 d . . .
H29A H 0.3934 0.1404 0.5884 0.083 Uiso 1 1 calc R . .
H29B H 0.4781 0.1261 0.6176 0.083 Uiso 1 1 calc R . .
H29C H 0.4192 0.0659 0.6037 0.083 Uiso 1 1 calc R . .
C30 C 0.20286(18) 0.12443(16) 0.46276(11) 0.0483(7) Uani 1 1 d . . .
O31 O 0.15382(12) 0.12778(13) 0.42676(8) 0.0603(6) Uani 1 1 d . . .
N32 N 0.18961(14) 0.12966(13) 0.50722(8) 0.0484(6) Uani 1 1 d . . .
H32 H 0.2265 0.1184 0.5312 0.058 Uiso 1 1 calc R . .
C33 C 0.12056(17) 0.15200(15) 0.51687(10) 0.0463(7) Uani 1 1 d . . .
C34 C 0.04747(17) 0.13496(16) 0.48898(10) 0.0480(7) Uani 1 1 d . . .
N35 N -0.01625(14) 0.16056(13) 0.49576(8) 0.0484(6) Uani 1 1 d . . .
C36 C -0.01369(17) 0.20437(15) 0.53249(10) 0.0446(7) Uani 1 1 d . . .
C37 C -0.08278(17) 0.23315(15) 0.53803(10) 0.0452(7) Uani 1 1 d . . .
C38 C -0.08025(17) 0.27833(15) 0.57534(10) 0.0438(7) Uani 1 1 d . . .
N39 N -0.14801(14) 0.30657(12) 0.57995(8) 0.0445(6) Uani 1 1 d . . .
C40 C -0.14533(16) 0.34977(15) 0.61358(10) 0.0430(7) Uani 1 1 d . . .
C41 C -0.07897(17) 0.37154(15) 0.64614(10) 0.0451(7) Uani 1 1 d . . .
H41 H -0.0814 0.4037 0.6697 0.054 Uiso 1 1 calc R . .
C42 C -0.01141(17) 0.34411(15) 0.64200(10) 0.0439(7) Uani 1 1 d . . .
C43 C -0.00988(17) 0.29569(14) 0.60600(10) 0.0430(7) Uani 1 1 d . . .
C44 C 0.05771(17) 0.26683(15) 0.60007(10) 0.0441(7) Uani 1 1 d . . .
H44 H 0.1047 0.2783 0.6206 0.053 Uiso 1 1 calc R . .
C45 C 0.05595(17) 0.22120(14) 0.56392(9) 0.0425(7) Uani 1 1 d . . .
C46 C 0.12368(16) 0.19262(15) 0.55492(10) 0.0439(7) Uani 1 1 d . . .
O47 O 0.19245(11) 0.20966(11) 0.58356(7) 0.0490(5) Uani 1 1 d . . .
C48 C 0.2184(2) 0.16267(19) 0.62048(13) 0.0653(9) Uani 1 1 d . . .
H48A H 0.2376 0.1222 0.6075 0.078 Uiso 1 1 calc R . .
H48B H 0.1758 0.1494 0.6347 0.078 Uiso 1 1 calc R . .
C49 C 0.2812(2) 0.19337(19) 0.65769(12) 0.0623(9) Uani 1 1 d . . .
H49 H 0.3205 0.2113 0.6416 0.075 Uiso 1 1 calc R . .
C50 C 0.2515(2) 0.2504(2) 0.68154(15) 0.0857(13) Uani 1 1 d . . .
H50A H 0.2130 0.2341 0.6977 0.128 Uiso 1 1 calc R . .
H50B H 0.2288 0.2838 0.6580 0.128 Uiso 1 1 calc R . .
H50C H 0.2934 0.2708 0.7046 0.128 Uiso 1 1 calc R . .
C51 C 0.3180(3) 0.1403(3) 0.69163(16) 0.1011(15) Uani 1 1 d . . .
H51A H 0.2825 0.1257 0.7105 0.152 Uiso 1 1 calc R . .
H51B H 0.3640 0.1583 0.7124 0.152 Uiso 1 1 calc R . .
H51C H 0.3316 0.1023 0.6741 0.152 Uiso 1 1 calc R . .
O52 O 0.05723(12) 0.35940(11) 0.66927(7) 0.0516(5) Uani 1 1 d . . .
C53 C 0.06214(18) 0.41410(17) 0.70169(11) 0.0515(7) Uani 1 1 d . . .
H53A H 0.0297 0.4054 0.7243 0.062 Uiso 1 1 calc R . .
H53B H 0.0445 0.4557 0.6844 0.062 Uiso 1 1 calc R . .
C54 C 0.14408(19) 0.42111(19) 0.72761(11) 0.0588(9) Uani 1 1 d . . .
H54 H 0.1758 0.4242 0.7037 0.071 Uiso 1 1 calc R . .
C55 C 0.1705(2) 0.3608(2) 0.75836(14) 0.0811(12) Uani 1 1 d . . .
H55A H 0.1401 0.3567 0.7821 0.122 Uiso 1 1 calc R . .
H55B H 0.2242 0.3662 0.7740 0.122 Uiso 1 1 calc R . .
H55C H 0.1643 0.3206 0.7388 0.122 Uiso 1 1 calc R . .
C56 C 0.1543(2) 0.4850(2) 0.75590(14) 0.0770(11) Uani 1 1 d . . .
H56A H 0.1375 0.5228 0.7349 0.115 Uiso 1 1 calc R . .
H56B H 0.2081 0.4906 0.7713 0.115 Uiso 1 1 calc R . .
H56C H 0.1240 0.4829 0.7799 0.115 Uiso 1 1 calc R . .
C57 C 0.03443(18) 0.08327(17) 0.44982(12) 0.0523(8) Uani 1 1 d . . .
O58 O -0.00832(13) 0.08950(13) 0.41244(8) 0.0600(6) Uani 1 1 d . . .
O59 O 0.07376(13) 0.02741(12) 0.46607(8) 0.0580(6) Uani 1 1 d . . .
C60 C 0.0661(2) -0.02594(19) 0.43217(14) 0.0699(10) Uani 1 1 d . . .
H60A H 0.0122 -0.0335 0.4182 0.105 Uiso 1 1 calc R . .
H60B H 0.0886 -0.0667 0.4479 0.105 Uiso 1 1 calc R . .
H60C H 0.0924 -0.0138 0.4074 0.105 Uiso 1 1 calc R . .
C61 C -0.15695(18) 0.21804(18) 0.50498(11) 0.0559(8) Uani 1 1 d . . .
H61A H -0.1919 0.1984 0.5226 0.084 Uiso 1 1 calc R . .
H61B H -0.1487 0.1865 0.4809 0.084 Uiso 1 1 calc R . .
H61C H -0.1789 0.2593 0.4898 0.084 Uiso 1 1 calc R . .
N62 N -0.21676(14) 0.37546(13) 0.61500(9) 0.0483(6) Uani 1 1 d . . .
H62 H -0.2548 0.3601 0.5932 0.058 Uiso 1 1 calc R . .
C63 C -0.23620(19) 0.42086(16) 0.64510(11) 0.0502(7) Uani 1 1 d . . .
O64 O -0.19466(13) 0.44486(11) 0.67925(7) 0.0554(5) Uani 1 1 d . . .
O65 O -0.31091(12) 0.43472(12) 0.62925(8) 0.0607(6) Uani 1 1 d . . .
C66 C -0.3500(2) 0.48104(19) 0.65578(13) 0.0652(9) Uani 1 1 d . . .
C67 C -0.4289(2) 0.4843(3) 0.62307(17) 0.0931(14) Uani 1 1 d . . .
H67A H -0.4503 0.4393 0.6181 0.140 Uiso 1 1 calc R . .
H67B H -0.4250 0.5034 0.5928 0.140 Uiso 1 1 calc R . .
H67C H -0.4621 0.5124 0.6373 0.140 Uiso 1 1 calc R . .
C68 C -0.3517(2) 0.4497(2) 0.70181(15) 0.0737(11) Uani 1 1 d . . .
H68A H -0.3748 0.4054 0.6964 0.111 Uiso 1 1 calc R . .
H68B H -0.3816 0.4775 0.7185 0.111 Uiso 1 1 calc R . .
H68C H -0.2997 0.4456 0.7208 0.111 Uiso 1 1 calc R . .
C69 C -0.3143(2) 0.54868(18) 0.65960(13) 0.0675(10) Uani 1 1 d . . .
H69A H -0.3437 0.5793 0.6748 0.101 Uiso 1 1 calc R . .
H69B H -0.3137 0.5652 0.6280 0.101 Uiso 1 1 calc R . .
H69C H -0.2621 0.5458 0.6784 0.101 Uiso 1 1 calc R . .
N101 N -0.01057(15) 0.52331(13) 0.61083(8) 0.0495(6) Uani 1 1 d . . .
C102 C -0.00677(19) 0.48322(18) 0.57360(11) 0.0576(8) Uani 1 1 d . . .
C103 C 0.0659(2) 0.4557(2) 0.57152(13) 0.0722(10) Uani 1 1 d . . .
C104 C 0.06924(18) 0.41086(18) 0.53488(11) 0.0545(8) Uani 1 1 d . . .
N105 N 0.13814(15) 0.38452(13) 0.53468(8) 0.0489(6) Uani 1 1 d . . .
C106 C 0.14115(18) 0.33933(16) 0.50252(10) 0.0479(7) Uani 1 1 d . . .
C107 C 0.07863(19) 0.31594(16) 0.46764(10) 0.0500(7) Uani 1 1 d . . .
H107 H 0.0850 0.2833 0.4453 0.060 Uiso 1 1 calc R . .
C108 C 0.00826(17) 0.34255(16) 0.46753(10) 0.0475(7) Uani 1 1 d . . .
C109 C 0.00215(18) 0.39086(17) 0.50174(11) 0.0534(8) Uani 1 1 d . . .
C110 C -0.0670(2) 0.4156(2) 0.50581(14) 0.0729(10) Uani 1 1 d . . .
H110 H -0.1120 0.4003 0.4848 0.087 Uiso 1 1 calc R . .
C111 C -0.07285(19) 0.46286(18) 0.54025(11) 0.0556(8) Uani 1 1 d . . .
C112 C -0.14472(18) 0.48890(15) 0.54464(11) 0.0482(7) Uani 1 1 d . . .
C113 C -0.14715(19) 0.52994(16) 0.58160(11) 0.0524(8) Uani 1 1 d . . .
H113 H -0.1938 0.5486 0.5853 0.063 Uiso 1 1 calc R . .
C114 C -0.07856(19) 0.54395(15) 0.61412(11) 0.0512(8) Uani 1 1 d . . .
C115 C -0.0832(2) 0.58589(17) 0.65632(12) 0.0583(8) Uani 1 1 d . . .
O116 O -0.13775(16) 0.61954(15) 0.65820(10) 0.0838(8) Uani 1 1 d . . .
O117 O -0.02232(13) 0.57993(12) 0.69169(8) 0.0605(6) Uani 1 1 d . . .
C118 C -0.0256(2) 0.6169(2) 0.73385(12) 0.0694(10) Uani 1 1 d . . .
H11A H -0.0247 0.6648 0.7274 0.104 Uiso 1 1 calc R . .
H11B H 0.0182 0.6052 0.7591 0.104 Uiso 1 1 calc R . .
H11C H -0.0726 0.6058 0.7436 0.104 Uiso 1 1 calc R . .
O119 O -0.20484(12) 0.46810(11) 0.51137(7) 0.0561(5) Uani 1 1 d D A .
C120 C -0.2797(2) 0.4872(2) 0.51467(13) 0.0734(11) Uani 1 1 d D . .
H12A H -0.2943 0.5300 0.4983 0.088 Uiso 0.538(8) 1 calc PR A 1
H12B H -0.2827 0.4920 0.5480 0.088 Uiso 0.538(8) 1 calc PR A 1
H12C H -0.2920 0.4664 0.5429 0.088 Uiso 0.462(8) 1 d PR A 2
H12D H -0.2826 0.5362 0.5179 0.088 Uiso 0.462(8) 1 d PR A 2
C121 C -0.3360(4) 0.4265(6) 0.4890(3) 0.060(3) Uani 0.538(8) 1 d PD A 1
H121 H -0.3153 0.3831 0.5032 0.072 Uiso 0.538(8) 1 calc PR A 1
C122 C -0.4159(4) 0.4350(5) 0.4963(3) 0.084(3) Uani 0.538(8) 1 d PD A 1
H12E H -0.4158 0.4280 0.5295 0.127 Uiso 0.538(8) 1 calc PR A 1
H12F H -0.4496 0.4024 0.4770 0.127 Uiso 0.538(8) 1 calc PR A 1
H12G H -0.4339 0.4802 0.4870 0.127 Uiso 0.538(8) 1 calc PR A 1
C123 C -0.3366(5) 0.4253(6) 0.4377(3) 0.096(3) Uani 0.538(8) 1 d PD A 1
H12H H -0.3495 0.4697 0.4242 0.144 Uiso 0.538(8) 1 calc PR A 1
H12I H -0.3745 0.3930 0.4217 0.144 Uiso 0.538(8) 1 calc PR A 1
H12J H -0.2863 0.4123 0.4334 0.144 Uiso 0.538(8) 1 calc PR A 1
C21' C -0.3317(4) 0.4656(5) 0.4731(3) 0.058(2) Uani 0.462(8) 1 d PD A 2
H21' H -0.3132 0.4762 0.4440 0.069 Uiso 0.462(8) 1 calc PR A 2
C22' C -0.4086(4) 0.4973(5) 0.4723(3) 0.066(3) Uani 0.462(8) 1 d PD A 2
H22D H -0.4220 0.4899 0.5027 0.099 Uiso 0.462(8) 1 calc PR A 2
H22E H -0.4473 0.4772 0.4471 0.099 Uiso 0.462(8) 1 calc PR A 2
H22F H -0.4058 0.5453 0.4667 0.099 Uiso 0.462(8) 1 calc PR A 2
C23' C -0.3352(9) 0.3898(5) 0.4812(7) 0.132(8) Uani 0.462(8) 1 d PD A 2
H23D H -0.2854 0.3700 0.4819 0.198 Uiso 0.462(8) 1 calc PR A 2
H23E H -0.3733 0.3698 0.4556 0.198 Uiso 0.462(8) 1 calc PR A 2
H23F H -0.3491 0.3815 0.5113 0.198 Uiso 0.462(8) 1 calc PR A 2
O124 O -0.05719(12) 0.32583(11) 0.43774(7) 0.0531(5) Uani 1 1 d . . .
C125 C -0.0553(2) 0.27943(18) 0.40032(11) 0.0576(8) Uani 1 1 d . . .
H12K H -0.0339 0.2363 0.4135 0.069 Uiso 1 1 calc R . .
H12L H -0.0231 0.2971 0.3797 0.069 Uiso 1 1 calc R . .
C126 C -0.1363(2) 0.2701(2) 0.37243(13) 0.0717(10) Uani 1 1 d . . .
H126 H -0.1674 0.2533 0.3944 0.086 Uiso 1 1 calc R . .
C127 C -0.1707(3) 0.3346(3) 0.35136(18) 0.1045(16) Uani 1 1 d . . .
H12M H -0.1698 0.3672 0.3765 0.157 Uiso 1 1 calc R . .
H12N H -0.2234 0.3269 0.3345 0.157 Uiso 1 1 calc R . .
H12O H -0.1413 0.3517 0.3294 0.157 Uiso 1 1 calc R . .
C128 C -0.1370(3) 0.2175(3) 0.33491(17) 0.1028(16) Uani 1 1 d . . .
H12P H -0.1075 0.2334 0.3127 0.154 Uiso 1 1 calc R . .
H12Q H -0.1895 0.2090 0.3180 0.154 Uiso 1 1 calc R . .
H12R H -0.1144 0.1763 0.3498 0.154 Uiso 1 1 calc R . .
C129 C 0.1363(2) 0.4804(2) 0.60317(13) 0.0688(10) Uani 1 1 d . . .
H12S H 0.1656 0.4426 0.6192 0.103 Uiso 1 1 calc R . .
H12T H 0.1232 0.5104 0.6266 0.103 Uiso 1 1 calc R . .
H12U H 0.1668 0.5045 0.5847 0.103 Uiso 1 1 calc R . .
C130 C 0.21915(18) 0.31032(17) 0.50309(11) 0.0515(8) Uani 1 1 d . . .
O131 O 0.22873(13) 0.26785(12) 0.47519(9) 0.0638(6) Uani 1 1 d . . .
N132 N 0.27514(14) 0.33728(14) 0.53689(9) 0.0520(6) Uani 1 1 d . . .
H132 H 0.2622 0.3692 0.5543 0.062 Uiso 1 1 calc R . .
C133 C 0.35183(18) 0.31865(16) 0.54650(11) 0.0499(7) Uani 1 1 d . . .
C134 C 0.38975(19) 0.30249(16) 0.50958(11) 0.0505(7) Uani 1 1 d . . .
N135 N 0.46102(16) 0.28336(13) 0.51719(9) 0.0501(6) Uani 1 1 d . . .
C136 C 0.50336(18) 0.27960(15) 0.56233(10) 0.0472(7) Uani 1 1 d . . .
C137 C 0.57945(18) 0.25935(15) 0.56957(11) 0.0494(7) Uani 1 1 d . . .
C138 C 0.62365(17) 0.25578(15) 0.61540(11) 0.0478(7) Uani 1 1 d . . .
N139 N 0.69826(15) 0.23610(13) 0.62090(9) 0.0513(6) Uani 1 1 d . . .
C140 C 0.74069(18) 0.23372(16) 0.66370(12) 0.0520(8) Uani 1 1 d . . .
C141 C 0.71623(19) 0.25009(16) 0.70529(11) 0.0538(8) Uani 1 1 d . . .
H141 H 0.7502 0.2478 0.7353 0.065 Uiso 1 1 calc R . .
C142 C 0.64263(19) 0.26920(16) 0.70091(11) 0.0523(8) Uani 1 1 d . . .
C143 C 0.59213(18) 0.27314(15) 0.65480(11) 0.0484(7) Uani 1 1 d . . .
C144 C 0.51714(18) 0.29370(16) 0.64772(10) 0.0495(7) Uani 1 1 d . . .
H144 H 0.4965 0.3052 0.6739 0.059 Uiso 1 1 calc R . .
C145 C 0.47182(18) 0.29759(15) 0.60210(10) 0.0477(7) Uani 1 1 d . . .
C146 C 0.39454(18) 0.31839(15) 0.59178(10) 0.0479(7) Uani 1 1 d . . .
O147 O 0.36243(12) 0.33704(11) 0.62857(7) 0.0520(5) Uani 1 1 d . . .
C148 C 0.3657(2) 0.40830(18) 0.63700(12) 0.0614(9) Uani 1 1 d . . .
H14A H 0.3324 0.4315 0.6101 0.074 Uiso 1 1 calc R . .
H14B H 0.4183 0.4243 0.6397 0.074 Uiso 1 1 calc R . .
C149 C 0.3402(2) 0.4242(2) 0.68167(12) 0.0665(10) Uani 1 1 d . . .
H149 H 0.2895 0.4029 0.6794 0.080 Uiso 1 1 calc R . .
C150 C 0.3945(2) 0.3957(3) 0.72454(13) 0.0843(12) Uani 1 1 d . . .
H15A H 0.3965 0.3472 0.7217 0.126 Uiso 1 1 calc R . .
H15B H 0.3768 0.4073 0.7529 0.126 Uiso 1 1 calc R . .
H15C H 0.4454 0.4144 0.7267 0.126 Uiso 1 1 calc R . .
C151 C 0.3306(2) 0.4990(2) 0.68584(16) 0.0812(12) Uani 1 1 d . . .
H15D H 0.3791 0.5212 0.6865 0.122 Uiso 1 1 calc R . .
H15E H 0.3141 0.5090 0.7149 0.122 Uiso 1 1 calc R . .
H15F H 0.2922 0.5150 0.6587 0.122 Uiso 1 1 calc R . .
O152 O 0.61187(13) 0.28771(12) 0.73733(7) 0.0583(6) Uani 1 1 d . . .
C153 C 0.6620(2) 0.2870(2) 0.78382(11) 0.0686(10) Uani 1 1 d D . .
H15G H 0.7104 0.3095 0.7828 0.082 Uiso 1 1 calc R . .
H15H H 0.6736 0.2404 0.7941 0.082 Uiso 1 1 calc R . .
C154 C 0.6248(2) 0.3222(2) 0.81841(12) 0.0743(11) Uani 1 1 d D . .
H154 H 0.6609 0.3184 0.8498 0.089 Uiso 1 1 calc R . .
C155 C 0.6119(3) 0.3966(2) 0.80906(14) 0.0875(13) Uani 1 1 d D . .
H15I H 0.5770 0.4031 0.7784 0.131 Uiso 1 1 calc R . .
H15J H 0.6606 0.4183 0.8091 0.131 Uiso 1 1 calc R . .
H15K H 0.5899 0.4163 0.8338 0.131 Uiso 1 1 calc R . .
C156 C 0.5553(3) 0.2909(3) 0.82336(16) 0.0924(13) Uani 1 1 d D . .
H15L H 0.5177 0.2933 0.7933 0.139 Uiso 1 1 calc R . .
H15M H 0.5356 0.3141 0.8477 0.139 Uiso 1 1 calc R . .
H15N H 0.5652 0.2442 0.8324 0.139 Uiso 1 1 calc R . .
C157 C 0.3536(2) 0.31658(18) 0.45877(11) 0.0544(8) Uani 1 1 d . . .
O158 O 0.32567(14) 0.37004(12) 0.44612(8) 0.0606(6) Uani 1 1 d . . .
O159 O 0.36022(15) 0.26650(12) 0.43046(8) 0.0668(6) Uani 1 1 d . . .
C160 C 0.3264(3) 0.2782(2) 0.38124(13) 0.1008(17) Uani 1 1 d . . .
H16A H 0.2737 0.2929 0.3778 0.151 Uiso 1 1 calc R . .
H16B H 0.3274 0.2369 0.3635 0.151 Uiso 1 1 calc R . .
H16C H 0.3552 0.3127 0.3691 0.151 Uiso 1 1 calc R . .
C161 C 0.6134(2) 0.24237(18) 0.52812(12) 0.0591(8) Uani 1 1 d . . .
H16D H 0.5726 0.2364 0.4999 0.089 Uiso 1 1 calc R . .
H16E H 0.6428 0.2010 0.5347 0.089 Uiso 1 1 calc R . .
H16F H 0.6469 0.2786 0.5229 0.089 Uiso 1 1 calc R . .
N162 N 0.81534(15) 0.21448(14) 0.66486(10) 0.0570(7) Uani 1 1 d . . .
H162 H 0.8286 0.2154 0.6376 0.068 Uiso 1 1 calc R . .
C163 C 0.87046(19) 0.19454(17) 0.70230(13) 0.0573(8) Uani 1 1 d . . .
O164 O 0.86588(13) 0.19350(14) 0.74282(9) 0.0682(6) Uani 1 1 d . . .
O165 O 0.93106(13) 0.17512(14) 0.68607(9) 0.0701(7) Uani 1 1 d . . .
C166 C 0.9961(2) 0.14163(19) 0.71737(13) 0.0650(9) Uani 1 1 d . . .
C167 C 0.9688(3) 0.0804(2) 0.73845(18) 0.0902(14) Uani 1 1 d . . .
H16G H 0.9451 0.0935 0.7642 0.135 Uiso 1 1 calc R . .
H16H H 1.0121 0.0509 0.7507 0.135 Uiso 1 1 calc R . .
H16I H 0.9316 0.0569 0.7142 0.135 Uiso 1 1 calc R . .
C168 C 1.0442(3) 0.1209(3) 0.68401(17) 0.1006(16) Uani 1 1 d . . .
H16J H 1.0156 0.0897 0.6607 0.151 Uiso 1 1 calc R . .
H16K H 1.0905 0.0991 0.7016 0.151 Uiso 1 1 calc R . .
H16L H 1.0579 0.1603 0.6678 0.151 Uiso 1 1 calc R . .
C169 C 1.0367(3) 0.1895(3) 0.7531(2) 0.118(2) Uani 1 1 d . . .
H16M H 1.0496 0.2295 0.7373 0.177 Uiso 1 1 calc R . .
H16N H 1.0834 0.1688 0.7712 0.177 Uiso 1 1 calc R . .
H16O H 1.0040 0.2016 0.7744 0.177 Uiso 1 1 calc R . .
C80 C 0.5158(11) 0.2604(10) 0.4027(6) 0.075(6) Uani 0.205(3) 1 d P . .
H80A H 0.4761 0.2289 0.3867 0.090 Uiso 0.205(3) 1 calc PR . .
H80B H 0.5125 0.2621 0.4362 0.090 Uiso 0.205(3) 1 calc PR . .
Cl1 Cl 0.5997(3) 0.2269(3) 0.40128(18) 0.084(2) Uani 0.205(3) 1 d P . .
Cl2 Cl 0.4921(3) 0.3353(3) 0.3799(2) 0.104(2) Uani 0.205(3) 1 d P . .

loop_
_atom_site_aniso_label
_atom_site_aniso_U_11
_atom_site_aniso_U_22
_atom_site_aniso_U_33
_atom_site_aniso_U_23
_atom_site_aniso_U_13
_atom_site_aniso_U_12
N1 0.0477(16) 0.0498(15) 0.0532(15) 0.0029(12) 0.0114(12) -0.0048(12)
C2 0.0490(18) 0.0431(16) 0.0499(17) 0.0021(13) 0.0140(14) -0.0027(13)
C3 0.0472(18) 0.0465(17) 0.0509(17) -0.0027(13) 0.0167(14) -0.0051(13)
C4 0.0460(18) 0.0429(16) 0.0487(16) -0.0013(13) 0.0169(14) -0.0021(13)
N5 0.0416(15) 0.0496(14) 0.0481(14) -0.0030(11) 0.0175(11) -0.0013(11)
C6 0.0447(18) 0.0519(18) 0.0463(16) -0.0038(13) 0.0174(14) -0.0030(13)
C7 0.0456(18) 0.0523(18) 0.0449(16) -0.0037(13) 0.0148(13) -0.0013(14)
C8 0.0489(18) 0.0461(17) 0.0472(16) -0.0024(13) 0.0223(14) 0.0025(13)
C9 0.0409(17) 0.0460(17) 0.0491(16) -0.0010(13) 0.0180(13) -0.0013(13)
C10 0.0501(19) 0.0475(17) 0.0488(16) 0.0000(13) 0.0191(14) -0.0007(14)
C11 0.0431(18) 0.0422(16) 0.0559(18) 0.0006(13) 0.0155(14) -0.0009(13)
C12 0.0521(19) 0.0435(17) 0.0581(19) 0.0019(14) 0.0195(15) -0.0013(14)
C13 0.0431(18) 0.0546(19) 0.063(2) 0.0037(15) 0.0138(15) -0.0006(14)
C14 0.050(2) 0.0477(18) 0.0562(18) 0.0057(14) 0.0104(15) -0.0036(14)
C15 0.052(2) 0.054(2) 0.067(2) 0.0081(16) 0.0099(17) -0.0027(16)
O16 0.0530(16) 0.0917(19) 0.0738(16) 0.0012(14) 0.0036(12) 0.0085(13)
O17 0.0581(14) 0.0814(17) 0.0517(13) 0.0112(11) 0.0088(11) -0.0103(12)
C18 0.073(3) 0.086(3) 0.058(2) 0.0137(19) 0.0048(18) -0.011(2)
O19 0.0439(12) 0.0637(14) 0.0608(13) 0.0005(11) 0.0193(10) 0.0017(10)
C20 0.0403(18) 0.060(2) 0.072(2) 0.0034(17) 0.0200(15) 0.0003(14)
C21 0.047(2) 0.092(3) 0.071(2) -0.009(2) 0.0214(17) -0.0077(18)
C22 0.061(2) 0.105(3) 0.081(3) -0.010(2) 0.036(2) -0.011(2)
C23 0.068(3) 0.169(5) 0.066(2) 0.019(3) 0.019(2) 0.007(3)
O24 0.0448(12) 0.0664(14) 0.0435(11) -0.0031(10) 0.0187(9) 0.0028(10)
C25 0.057(2) 0.059(2) 0.0460(16) -0.0040(14) 0.0167(14) 0.0002(15)
C26 0.067(2) 0.067(2) 0.0468(17) -0.0053(15) 0.0253(16) -0.0002(17)
C27 0.103(3) 0.069(2) 0.079(3) 0.003(2) 0.055(2) 0.001(2)
C28 0.081(3) 0.065(2) 0.074(2) -0.0060(18) 0.049(2) -0.0029(19)
C29 0.053(2) 0.065(2) 0.0505(17) -0.0029(15) 0.0171(15) -0.0046(16)
C30 0.0439(18) 0.0582(19) 0.0467(17) -0.0028(14) 0.0186(15) -0.0012(14)
O31 0.0449(13) 0.0920(18) 0.0468(12) -0.0069(11) 0.0164(11) -0.0033(11)
N32 0.0430(14) 0.0624(16) 0.0433(13) -0.0007(11) 0.0169(11) 0.0059(12)
C33 0.0455(18) 0.0536(18) 0.0446(15) 0.0021(14) 0.0201(13) 0.0022(14)
C34 0.0447(18) 0.0566(19) 0.0471(16) 0.0011(14) 0.0199(14) 0.0002(14)
N35 0.0480(15) 0.0553(15) 0.0468(13) -0.0030(12) 0.0209(11) -0.0029(12)
C36 0.0459(18) 0.0494(17) 0.0425(15) 0.0036(13) 0.0182(13) -0.0035(13)
C37 0.0471(18) 0.0481(17) 0.0442(15) 0.0021(13) 0.0184(13) -0.0016(13)
C38 0.0441(18) 0.0465(17) 0.0441(15) 0.0108(13) 0.0168(13) 0.0033(13)
N39 0.0434(14) 0.0487(14) 0.0453(13) 0.0026(11) 0.0182(11) 0.0033(11)
C40 0.0439(17) 0.0438(16) 0.0446(15) 0.0092(13) 0.0167(13) 0.0031(13)
C41 0.0517(19) 0.0458(17) 0.0409(15) 0.0031(13) 0.0171(14) 0.0037(14)
C42 0.0439(18) 0.0491(17) 0.0399(15) 0.0058(13) 0.0120(13) 0.0023(13)
C43 0.0472(18) 0.0453(16) 0.0400(14) 0.0089(12) 0.0173(13) 0.0042(13)
C44 0.0431(17) 0.0519(17) 0.0394(15) 0.0088(13) 0.0139(12) 0.0043(13)
C45 0.0461(17) 0.0464(17) 0.0388(14) 0.0090(12) 0.0178(13) 0.0036(13)
C46 0.0393(17) 0.0527(18) 0.0421(15) 0.0049(13) 0.0143(13) -0.0018(13)
O47 0.0441(12) 0.0603(13) 0.0448(11) 0.0014(10) 0.0147(9) 0.0037(10)
C48 0.064(2) 0.065(2) 0.065(2) -0.0001(18) 0.0093(17) 0.0094(18)
C49 0.057(2) 0.070(2) 0.0560(19) 0.0031(17) 0.0039(16) -0.0001(17)
C50 0.073(3) 0.106(3) 0.075(3) -0.022(2) 0.012(2) -0.006(2)
C51 0.094(3) 0.121(4) 0.076(3) 0.001(3) -0.005(2) 0.024(3)
O52 0.0483(13) 0.0636(14) 0.0440(11) -0.0072(10) 0.0129(10) 0.0067(10)
C53 0.0493(19) 0.061(2) 0.0461(16) -0.0005(14) 0.0153(14) 0.0018(15)
C54 0.052(2) 0.081(2) 0.0447(17) -0.0056(16) 0.0150(15) 0.0032(17)
C55 0.075(3) 0.094(3) 0.065(2) -0.012(2) -0.0042(19) 0.023(2)
C56 0.056(2) 0.093(3) 0.075(2) -0.016(2) 0.0018(19) -0.005(2)
C57 0.0415(18) 0.066(2) 0.0551(19) -0.0080(16) 0.0233(16) -0.0056(16)
O58 0.0469(13) 0.0844(17) 0.0506(13) -0.0129(11) 0.0149(11) -0.0034(11)
O59 0.0577(14) 0.0620(15) 0.0591(13) -0.0080(11) 0.0232(11) -0.0030(11)
C60 0.075(3) 0.065(2) 0.075(2) -0.0192(19) 0.029(2) -0.0079(18)
C61 0.0484(19) 0.065(2) 0.0565(18) -0.0086(16) 0.0174(15) -0.0015(15)
N62 0.0431(14) 0.0519(15) 0.0516(14) -0.0054(12) 0.0142(11) 0.0033(11)
C63 0.052(2) 0.0529(19) 0.0490(18) 0.0053(15) 0.0175(15) 0.0035(15)
O64 0.0575(14) 0.0631(14) 0.0469(12) -0.0025(10) 0.0144(11) 0.0125(11)
O65 0.0465(14) 0.0699(15) 0.0667(14) -0.0128(11) 0.0151(11) 0.0116(11)
C66 0.058(2) 0.069(2) 0.073(2) -0.0097(18) 0.0237(18) 0.0121(17)
C67 0.067(3) 0.112(4) 0.101(3) -0.019(3) 0.018(2) 0.026(2)
C68 0.079(3) 0.063(2) 0.091(3) -0.009(2) 0.044(2) 0.0032(19)
C69 0.083(3) 0.063(2) 0.062(2) 0.0038(17) 0.0278(19) 0.0195(19)
N101 0.0559(17) 0.0459(14) 0.0477(14) 0.0018(11) 0.0136(12) -0.0043(12)
C102 0.051(2) 0.069(2) 0.0549(18) -0.0065(16) 0.0181(15) -0.0130(16)
C103 0.067(3) 0.085(3) 0.065(2) -0.012(2) 0.0172(19) -0.014(2)
C104 0.0451(19) 0.069(2) 0.0524(18) -0.0060(16) 0.0166(15) -0.0082(16)
N105 0.0517(16) 0.0569(16) 0.0392(13) 0.0028(12) 0.0127(11) -0.0115(12)
C106 0.0516(19) 0.0530(18) 0.0399(15) 0.0086(14) 0.0123(13) -0.0048(14)
C107 0.058(2) 0.0507(18) 0.0417(16) 0.0024(13) 0.0117(14) -0.0082(15)
C108 0.0455(19) 0.0585(19) 0.0390(15) 0.0071(13) 0.0106(13) -0.0107(14)
C109 0.0474(19) 0.061(2) 0.0516(17) -0.0049(15) 0.0115(14) -0.0085(15)
C110 0.062(2) 0.088(3) 0.068(2) -0.009(2) 0.0114(18) -0.008(2)
C111 0.051(2) 0.066(2) 0.0513(18) -0.0061(16) 0.0147(15) -0.0110(16)
C112 0.0479(19) 0.0472(17) 0.0491(17) 0.0099(14) 0.0100(14) 0.0002(14)
C113 0.054(2) 0.0501(18) 0.0505(17) 0.0057(14) 0.0072(15) 0.0082(14)
C114 0.060(2) 0.0442(17) 0.0509(17) 0.0083(14) 0.0144(15) 0.0038(15)
C115 0.060(2) 0.056(2) 0.057(2) -0.0036(16) 0.0107(17) 0.0006(17)
O116 0.0694(18) 0.0868(19) 0.0869(19) -0.0345(15) 0.0000(14) 0.0229(15)
O117 0.0632(15) 0.0670(15) 0.0501(12) -0.0035(11) 0.0103(11) 0.0076(11)
C118 0.078(3) 0.070(2) 0.057(2) -0.0082(18) 0.0083(18) 0.0033(19)
O119 0.0474(13) 0.0659(14) 0.0526(12) -0.0007(10) 0.0064(10) 0.0055(10)
C120 0.055(2) 0.104(3) 0.058(2) -0.004(2) 0.0048(17) 0.031(2)
C121 0.028(4) 0.093(8) 0.057(5) -0.009(5) 0.003(3) -0.005(4)
C122 0.041(4) 0.105(7) 0.106(6) -0.027(5) 0.013(4) -0.005(4)
C123 0.072(5) 0.135(9) 0.082(6) -0.030(6) 0.017(4) -0.032(5)
C21' 0.056(5) 0.064(6) 0.049(5) 0.019(4) 0.005(4) 0.009(4)
C22' 0.045(5) 0.093(7) 0.055(4) 0.001(4) 0.000(3) 0.009(4)
C23' 0.116(11) 0.084(10) 0.158(16) 0.001(10) -0.048(10) -0.029(9)
O124 0.0491(13) 0.0653(14) 0.0438(11) -0.0049(10) 0.0082(9) -0.0102(10)
C125 0.062(2) 0.063(2) 0.0460(17) -0.0056(15) 0.0099(15) -0.0077(16)
C126 0.067(2) 0.083(3) 0.059(2) -0.0138(19) 0.0014(18) -0.016(2)
C127 0.104(4) 0.103(4) 0.085(3) -0.005(3) -0.024(3) 0.009(3)
C128 0.089(3) 0.122(4) 0.088(3) -0.039(3) -0.001(3) -0.025(3)
C129 0.052(2) 0.097(3) 0.060(2) -0.0253(19) 0.0163(16) -0.0167(19)
C130 0.053(2) 0.0536(19) 0.0463(17) 0.0024(15) 0.0084(14) -0.0055(15)
O131 0.0557(14) 0.0653(15) 0.0671(14) -0.0125(12) 0.0067(11) -0.0038(11)
N132 0.0469(16) 0.0597(16) 0.0492(14) -0.0024(12) 0.0102(12) -0.0032(12)
C133 0.050(2) 0.0511(18) 0.0490(17) 0.0011(14) 0.0124(14) -0.0057(14)
C134 0.055(2) 0.0470(18) 0.0491(17) -0.0009(14) 0.0110(14) -0.0040(15)
N135 0.0584(18) 0.0471(15) 0.0461(14) -0.0003(11) 0.0145(12) -0.0040(12)
C136 0.0515(19) 0.0436(17) 0.0478(17) 0.0000(13) 0.0139(14) -0.0039(14)
C137 0.055(2) 0.0457(17) 0.0500(17) 0.0015(13) 0.0178(15) -0.0029(14)
C138 0.0461(19) 0.0432(17) 0.0563(18) 0.0008(14) 0.0166(14) -0.0011(13)
N139 0.0495(16) 0.0531(15) 0.0538(15) 0.0036(12) 0.0172(13) -0.0025(12)
C140 0.0458(19) 0.0492(18) 0.063(2) 0.0073(15) 0.0167(16) -0.0011(14)
C141 0.049(2) 0.058(2) 0.0526(18) 0.0031(15) 0.0081(14) 0.0031(15)
C142 0.054(2) 0.0534(19) 0.0504(17) 0.0012(14) 0.0141(15) 0.0016(15)
C143 0.0494(19) 0.0477(17) 0.0494(17) 0.0014(13) 0.0140(14) -0.0017(14)
C144 0.051(2) 0.0534(18) 0.0447(16) -0.0019(14) 0.0134(14) 0.0000(14)
C145 0.0515(19) 0.0454(17) 0.0480(17) 0.0008(13) 0.0153(14) -0.0027(14)
C146 0.0493(19) 0.0495(18) 0.0473(16) 0.0020(13) 0.0157(14) -0.0040(14)
O147 0.0487(12) 0.0614(14) 0.0478(11) -0.0032(10) 0.0149(9) -0.0006(10)
C148 0.058(2) 0.063(2) 0.064(2) -0.0109(17) 0.0147(17) -0.0030(16)
C149 0.050(2) 0.090(3) 0.060(2) -0.0198(19) 0.0120(16) -0.0024(18)
C150 0.077(3) 0.114(4) 0.059(2) -0.016(2) 0.008(2) 0.005(2)
C151 0.068(3) 0.085(3) 0.088(3) -0.034(2) 0.012(2) 0.002(2)
O152 0.0554(14) 0.0737(15) 0.0456(11) -0.0003(11) 0.0108(10) 0.0083(11)
C153 0.066(2) 0.091(3) 0.0482(18) 0.0045(18) 0.0106(17) 0.014(2)
C154 0.072(3) 0.103(3) 0.0469(19) 0.0030(19) 0.0100(17) 0.010(2)
C155 0.103(3) 0.103(3) 0.053(2) 0.001(2) 0.010(2) 0.024(3)
C156 0.109(4) 0.093(3) 0.076(3) -0.009(2) 0.021(3) -0.006(3)
C157 0.059(2) 0.056(2) 0.0502(18) -0.0020(16) 0.0167(15) -0.0021(16)
O158 0.0744(16) 0.0587(15) 0.0481(12) 0.0033(11) 0.0126(11) 0.0030(12)
O159 0.0932(19) 0.0573(14) 0.0481(12) -0.0043(11) 0.0121(12) 0.0008(12)
C160 0.179(5) 0.070(3) 0.047(2) -0.0053(19) 0.011(3) 0.014(3)
C161 0.066(2) 0.060(2) 0.0560(19) 0.0016(16) 0.0229(16) 0.0045(16)
N162 0.0481(17) 0.0661(18) 0.0593(16) 0.0136(13) 0.0170(13) 0.0016(13)
C163 0.049(2) 0.059(2) 0.068(2) 0.0087(17) 0.0230(17) -0.0026(15)
O164 0.0541(14) 0.0892(18) 0.0613(15) 0.0052(13) 0.0130(11) 0.0069(12)
O165 0.0525(14) 0.0856(18) 0.0783(16) 0.0270(14) 0.0277(12) 0.0118(12)
C166 0.049(2) 0.073(2) 0.074(2) 0.0191(19) 0.0169(17) 0.0045(17)
C167 0.072(3) 0.091(3) 0.111(3) 0.040(3) 0.027(2) 0.013(2)
C168 0.073(3) 0.138(4) 0.099(3) 0.037(3) 0.037(3) 0.034(3)
C169 0.055(3) 0.112(4) 0.174(6) -0.033(4) -0.003(3) 0.006(3)
C80 0.087(14) 0.089(14) 0.035(8) -0.018(8) -0.014(8) 0.020(11)
Cl1 0.075(3) 0.105(4) 0.075(3) -0.011(3) 0.023(2) 0.017(3)
Cl2 0.073(4) 0.104(5) 0.123(5) 0.030(4) -0.003(3) 0.012(3)

loop_
_atom_type_symbol
_atom_type_description
_atom_type_scat_dispersion_real
_atom_type_scat_dispersion_imag
_atom_type_scat_source
C C 0.0181 0.0091 'International Tables Vol C Tables 4.2.6.8 and 6.1.1.4'
H H 0.0000 0.0000 'International Tables Vol C Tables 4.2.6.8 and 6.1.1.4'
N N 0.0311 0.0180 'International Tables Vol C Tables 4.2.6.8 and 6.1.1.4'
O O 0.0492 0.0322 'International Tables Vol C Tables 4.2.6.8 and 6.1.1.4'
Cl Cl 0.3639 0.7018 'International Tables Vol C Tables 4.2.6.8 and 6.1.1.4'

loop_
_geom_angle_atom_site_label_1
_geom_angle_atom_site_label_2
_geom_angle_atom_site_label_3
_geom_angle
C14 N1 C2 117.2(3)
N1 C2 C3 117.7(3)
N1 C2 C11 122.8(3)
C3 C2 C11 119.5(3)
C4 C3 C2 119.2(3)
C4 C3 C29 120.8(3)
C2 C3 C29 120.0(3)
N5 C4 C3 119.0(3)
N5 C4 C9 120.6(3)
C3 C4 C9 120.3(3)
C6 N5 C4 118.3(2)
N5 C6 C7 125.6(3)
N5 C6 C30 118.0(3)
C7 C6 C30 116.4(3)
C8 C7 C6 117.3(3)
O24 C8 C7 124.9(3)
O24 C8 C9 115.0(3)
C7 C8 C9 120.2(3)
C10 C9 C8 122.5(3)
C10 C9 C4 119.6(3)
C8 C9 C4 117.9(3)
C11 C10 C9 120.5(3)
C10 C11 C2 120.8(3)
C10 C11 C12 122.7(3)
C2 C11 C12 116.5(3)
C13 C12 O19 126.1(3)
C13 C12 C11 120.0(3)
O19 C12 C11 113.8(3)
C12 C13 C14 118.1(3)
N1 C14 C13 125.3(3)
N1 C14 C15 117.5(3)
C13 C14 C15 117.2(3)
O16 C15 O17 123.5(3)
O16 C15 C14 123.2(3)
O17 C15 C14 113.2(3)
C15 O17 C18 116.8(3)
C12 O19 C20 117.8(2)
O19 C20 C21 108.3(3)
C23 C21 C20 110.9(3)
C23 C21 C22 111.2(3)
C20 C21 C22 109.1(3)
C8 O24 C25 118.3(2)
O24 C25 C26 108.1(3)
C27 C26 C28 112.6(3)
C27 C26 C25 110.7(3)
C28 C26 C25 110.5(3)
O31 C30 N32 124.3(3)
O31 C30 C6 123.1(3)
N32 C30 C6 112.6(3)
C30 N32 C33 124.2(3)
C46 C33 N32 118.3(3)
C46 C33 C34 118.0(3)
N32 C33 C34 123.7(3)
N35 C34 C33 123.3(3)
N35 C34 C57 112.7(3)
C33 C34 C57 123.9(3)
C34 N35 C36 119.2(3)
N35 C36 C37 118.2(3)
N35 C36 C45 121.5(3)
C37 C36 C45 120.3(3)
C38 C37 C36 118.3(3)
C38 C37 C61 119.8(3)
C36 C37 C61 121.9(3)
N39 C38 C37 117.6(3)
N39 C38 C43 121.6(3)
C37 C38 C43 120.8(3)
C40 N39 C38 117.6(3)
N39 C40 N62 112.9(3)
N39 C40 C41 126.2(3)
N62 C40 C41 120.8(3)
C42 C41 C40 116.9(3)
O52 C42 C41 125.2(3)
O52 C42 C43 114.7(2)
C41 C42 C43 120.1(3)
C44 C43 C38 120.2(3)
C44 C43 C42 122.2(3)
C38 C43 C42 117.6(3)
C45 C44 C43 119.7(3)
C44 C45 C36 120.7(3)
C44 C45 C46 122.0(3)
C36 C45 C46 117.2(3)
C33 C46 O47 120.5(3)
C33 C46 C45 120.5(3)
O47 C46 C45 118.9(3)
C46 O47 C48 113.1(2)
O47 C48 C49 109.7(3)
C50 C49 C51 112.8(3)
C50 C49 C48 110.8(3)
C51 C49 C48 109.4(3)
C42 O52 C53 118.3(2)
O52 C53 C54 108.0(3)
C53 C54 C56 109.7(3)
C53 C54 C55 111.4(3)
C56 C54 C55 111.7(3)
O58 C57 O59 126.0(3)
O58 C57 C34 125.0(3)
O59 C57 C34 108.8(3)
C57 O59 C60 114.4(3)
C63 N62 C40 129.6(3)
O64 C63 O65 126.0(3)
O64 C63 N62 126.6(3)
O65 C63 N62 107.4(3)
C63 O65 C66 120.3(3)
O65 C66 C68 108.2(3)
O65 C66 C69 111.0(3)
C68 C66 C69 114.3(3)
O65 C66 C67 100.8(3)
C68 C66 C67 112.1(4)
C69 C66 C67 109.5(3)
C114 N101 C102 117.2(3)
N101 C102 C111 122.0(3)
N101 C102 C103 118.0(3)
C111 C102 C103 119.7(3)
C104 C103 C102 118.2(3)
C104 C103 C129 120.7(3)
C102 C103 C129 120.7(3)
N105 C104 C103 116.7(3)
N105 C104 C109 121.9(3)
C103 C104 C109 121.3(3)
C106 N105 C104 117.3(3)
N105 C106 C107 125.8(3)
N105 C106 C130 116.3(3)
C107 C106 C130 117.8(3)
C108 C107 C106 117.3(3)
O124 C108 C107 125.6(3)
O124 C108 C109 115.5(3)
C107 C108 C109 118.9(3)
C110 C109 C108 121.7(3)
C110 C109 C104 119.4(3)
C108 C109 C104 118.8(3)
C109 C110 C111 121.5(3)
C110 C111 C102 119.9(3)
C110 C111 C112 121.8(3)
C102 C111 C112 118.2(3)
O119 C112 C113 126.2(3)
O119 C112 C111 115.0(3)
C113 C112 C111 118.8(3)
C112 C113 C114 118.2(3)
N101 C114 C113 125.5(3)
N101 C114 C115 117.3(3)
C113 C114 C115 117.3(3)
O116 C115 O117 123.7(3)
O116 C115 C114 123.1(3)
O117 C115 C114 113.1(3)
C115 O117 C118 115.2(3)
C112 O119 C120 119.3(3)
C21' C120 O119 108.2(4)
C21' C120 C121 33.9(4)
O119 C120 C121 105.4(4)
C123 C121 C122 110.4(7)
C123 C121 C120 109.3(7)
C122 C121 C120 111.1(6)
C120 C21' C22' 108.0(6)
C120 C21' C23' 102.2(7)
C22' C21' C23' 110.2(9)
C108 O124 C125 118.9(3)
O124 C125 C126 107.5(3)
C127 C126 C128 111.6(4)
C127 C126 C125 111.8(3)
C128 C126 C125 108.8(4)
O131 C130 N132 124.8(3)
O131 C130 C106 122.1(3)
N132 C130 C106 113.1(3)
C130 N132 C133 125.5(3)
C146 C133 N132 120.7(3)
C146 C133 C134 117.4(3)
N132 C133 C134 121.8(3)
N135 C134 C133 123.6(3)
N135 C134 C157 114.4(3)
C133 C134 C157 121.4(3)
C134 N135 C136 119.6(3)
N135 C136 C137 118.5(3)
N135 C136 C145 121.4(3)
C137 C136 C145 120.0(3)
C138 C137 C136 119.3(3)
C138 C137 C161 120.4(3)
C136 C137 C161 120.3(3)
N139 C138 C137 117.4(3)
N139 C138 C143 122.0(3)
C137 C138 C143 120.6(3)
C140 N139 C138 117.9(3)
N139 C140 N162 112.8(3)
N139 C140 C141 125.3(3)
N162 C140 C141 121.9(3)
C142 C141 C140 118.0(3)
O152 C142 C141 124.5(3)
O152 C142 C143 115.4(3)
C141 C142 C143 120.0(3)
C144 C143 C138 120.2(3)
C144 C143 C142 123.0(3)
C138 C143 C142 116.7(3)
C143 C144 C145 120.1(3)
C144 C145 C146 123.6(3)
C144 C145 C136 119.7(3)
C146 C145 C136 116.6(3)
C133 C146 O147 120.2(3)
C133 C146 C145 121.2(3)
O147 C146 C145 118.6(3)
C146 O147 C148 113.0(2)
O147 C148 C149 110.2(3)
C148 C149 C150 111.4(3)
C148 C149 C151 109.9(3)
C150 C149 C151 111.8(3)
C142 O152 C153 116.7(3)
O152 C153 C154 110.0(3)
C156 C154 C153 113.1(4)
C156 C154 C155 110.1(4)
C153 C154 C155 114.3(3)
O158 C157 O159 125.1(3)
O158 C157 C134 121.8(3)
O159 C157 C134 113.0(3)
C157 O159 C160 114.7(3)
C163 N162 C140 129.0(3)
O164 C163 O165 125.6(3)
O164 C163 N162 126.4(3)
O165 C163 N162 108.0(3)
C163 O165 C166 120.8(3)
O165 C166 C169 109.7(4)
O165 C166 C168 102.8(3)
C169 C166 C168 111.6(4)
O165 C166 C167 109.6(3)
C169 C166 C167 113.4(4)
C168 C166 C167 109.2(4)
Cl2 C80 Cl1 120.6(14)

loop_
_geom_bond_atom_site_label_1
_geom_bond_atom_site_label_2
_geom_bond_distance
N1 C14 1.308(4)
N1 C2 1.365(4)
C2 C3 1.424(4)
C2 C11 1.437(4)
C3 C4 1.397(4)
C3 C29 1.499(4)
C4 N5 1.372(4)
C4 C9 1.447(4)
N5 C6 1.303(4)
C6 C7 1.424(4)
C6 C30 1.505(4)
C7 C8 1.359(4)
C8 O24 1.357(3)
C8 C9 1.422(4)
C9 C10 1.397(4)
C10 C11 1.376(4)
C11 C12 1.439(4)
C12 C13 1.352(5)
C12 O19 1.357(4)
C13 C14 1.427(5)
C14 C15 1.499(5)
C15 O16 1.213(4)
C15 O17 1.329(4)
O17 C18 1.441(4)
O19 C20 1.441(4)
C20 C21 1.502(5)
C21 C23 1.484(6)
C21 C22 1.526(5)
O24 C25 1.424(4)
C25 C26 1.519(4)
C26 C27 1.511(5)
C26 C28 1.518(5)
C30 O31 1.213(4)
C30 N32 1.373(4)
N32 C33 1.412(4)
C33 C46 1.367(4)
C33 C34 1.427(4)
C34 N35 1.315(4)
C34 C57 1.521(5)
N35 C36 1.378(4)
C36 C37 1.417(4)
C36 C45 1.420(4)
C37 C38 1.409(4)
C37 C61 1.494(4)
C38 N39 1.382(4)
C38 C43 1.423(4)
N39 C40 1.301(4)
C40 N62 1.398(4)
C40 C41 1.420(4)
C41 C42 1.368(4)
C42 O52 1.349(4)
C42 C43 1.435(4)
C43 C44 1.396(4)
C44 C45 1.391(4)
C45 C46 1.427(4)
C46 O47 1.374(4)
O47 C48 1.428(4)
C48 C49 1.512(5)
C49 C50 1.500(6)
C49 C51 1.502(6)
O52 C53 1.438(4)
C53 C54 1.509(5)
C54 C56 1.513(5)
C54 C55 1.517(6)
C57 O58 1.192(4)
C57 O59 1.354(4)
O59 C60 1.442(4)
N62 C63 1.364(4)
C63 O64 1.204(4)
C63 O65 1.353(4)
O65 C66 1.485(4)
C66 C68 1.488(5)
C66 C69 1.496(6)
C66 C67 1.526(6)
N101 C114 1.320(4)
N101 C102 1.365(4)
C102 C111 1.419(5)
C102 C103 1.438(5)
C103 C104 1.408(5)
C103 C129 1.478(5)
C104 N105 1.353(4)
C104 C109 1.426(5)
N105 C106 1.314(4)
C106 C107 1.418(4)
C106 C130 1.521(5)
C107 C108 1.378(5)
C108 O124 1.342(4)
C108 C109 1.412(5)
C109 C110 1.374(5)
C110 C111 1.402(5)
C111 C112 1.431(5)
C112 O119 1.349(4)
C112 C113 1.364(4)
C113 C114 1.408(5)
C114 C115 1.508(5)
C115 O116 1.205(4)
C115 O117 1.333(4)
O117 C118 1.448(4)
O119 C120 1.429(4)
C120 C21' 1.423(8)
C120 C121 1.653(9)
C121 C123 1.493(11)
C121 C122 1.515(9)
C21' C22' 1.523(9)
C21' C23' 1.542(12)
O124 C125 1.440(4)
C125 C126 1.517(5)
C126 C127 1.506(6)
C126 C128 1.517(6)
C130 O131 1.217(4)
C130 N132 1.355(4)
N132 C133 1.400(4)
C133 C146 1.370(4)
C133 C134 1.436(4)
C134 N135 1.313(4)
C134 C157 1.504(4)
N135 C136 1.367(4)
C136 C137 1.402(5)
C136 C145 1.447(4)
C137 C138 1.395(4)
C137 C161 1.512(4)
C138 N139 1.378(4)
C138 C143 1.434(4)
N139 C140 1.309(4)
C140 N162 1.395(4)
C140 C141 1.419(5)
C141 C142 1.361(5)
C142 O152 1.356(4)
C142 C143 1.446(4)
C143 C144 1.386(4)
C144 C145 1.398(4)
C145 C146 1.422(4)
C146 O147 1.380(4)
O147 C148 1.450(4)
C148 C149 1.509(5)
C149 C150 1.515(5)
C149 C151 1.519(6)
O152 C153 1.450(4)
C153 C154 1.506(5)
C154 C156 1.439(6)
C154 C155 1.527(6)
C157 O158 1.207(4)
C157 O159 1.323(4)
O159 C160 1.446(4)
N162 C163 1.361(4)
C163 O164 1.202(4)
C163 O165 1.344(4)
O165 C166 1.477(4)
C166 C169 1.483(6)
C166 C168 1.501(6)
C166 C167 1.505(6)
C80 Cl2 1.66(2)
C80 Cl1 1.67(2)

loop_
_geom_torsion_atom_site_label_1
_geom_torsion_atom_site_label_2
_geom_torsion_atom_site_label_3
_geom_torsion_atom_site_label_4
_geom_torsion
C14 N1 C2 C3 -179.1(3)
C14 N1 C2 C11 1.5(4)
N1 C2 C3 C4 179.5(3)
C11 C2 C3 C4 -1.1(4)
N1 C2 C3 C29 -0.7(4)
C11 C2 C3 C29 178.8(3)
C2 C3 C4 N5 178.1(3)
C29 C3 C4 N5 -1.7(4)
C2 C3 C4 C9 -1.1(4)
C29 C3 C4 C9 179.1(3)
C3 C4 N5 C6 -177.9(3)
C9 C4 N5 C6 1.3(4)
C4 N5 C6 C7 -1.4(5)
C4 N5 C6 C30 178.7(3)
N5 C6 C7 C8 -0.8(5)
C30 C6 C7 C8 179.1(3)
C6 C7 C8 O24 -176.1(3)
C6 C7 C8 C9 2.9(4)
O24 C8 C9 C10 -5.9(4)
C7 C8 C9 C10 174.9(3)
O24 C8 C9 C4 176.2(3)
C7 C8 C9 C4 -2.9(4)
N5 C4 C9 C10 -177.2(3)
C3 C4 C9 C10 2.0(4)
N5 C4 C9 C8 0.8(4)
C3 C4 C9 C8 180.0(3)
C8 C9 C10 C11 -178.6(3)
C4 C9 C10 C11 -0.7(4)
C9 C10 C11 C2 -1.4(5)
C9 C10 C11 C12 -179.6(3)
N1 C2 C11 C10 -178.2(3)
C3 C2 C11 C10 2.4(4)
N1 C2 C11 C12 0.0(4)
C3 C2 C11 C12 -179.4(3)
C10 C11 C12 C13 176.8(3)
C2 C11 C12 C13 -1.4(4)
C10 C11 C12 O19 -2.0(4)
C2 C11 C12 O19 179.7(3)
O19 C12 C13 C14 179.9(3)
C11 C12 C13 C14 1.2(5)
C2 N1 C14 C13 -1.8(5)
C2 N1 C14 C15 -179.8(3)
C12 C13 C14 N1 0.4(5)
C12 C13 C14 C15 178.5(3)
N1 C14 C15 O16 176.5(3)
C13 C14 C15 O16 -1.8(5)
N1 C14 C15 O17 -2.5(4)
C13 C14 C15 O17 179.3(3)
O16 C15 O17 C18 -4.2(5)
C14 C15 O17 C18 174.8(3)
C13 C12 O19 C20 -3.0(5)
C11 C12 O19 C20 175.8(3)
C12 O19 C20 C21 -178.9(3)
O19 C20 C21 C23 59.4(4)
O19 C20 C21 C22 -177.8(3)
C7 C8 O24 C25 -6.3(4)
C9 C8 O24 C25 174.6(3)
C8 O24 C25 C26 177.3(3)
O24 C25 C26 C27 -68.8(4)
O24 C25 C26 C28 56.7(4)
N5 C6 C30 O31 178.2(3)
C7 C6 C30 O31 -1.7(5)
N5 C6 C30 N32 -1.4(4)
C7 C6 C30 N32 178.7(3)
O31 C30 N32 C33 -12.6(5)
C6 C30 N32 C33 167.0(3)
C30 N32 C33 C46 -140.3(3)
C30 N32 C33 C34 39.3(5)
C46 C33 C34 N35 5.7(5)
N32 C33 C34 N35 -173.9(3)
C46 C33 C34 C57 -171.5(3)
N32 C33 C34 C57 8.9(5)
C33 C34 N35 C36 -2.4(4)
C57 C34 N35 C36 175.1(3)
C34 N35 C36 C37 177.7(3)
C34 N35 C36 C45 -1.6(4)
N35 C36 C37 C38 -179.5(3)
C45 C36 C37 C38 -0.1(4)
N35 C36 C37 C61 -1.0(4)
C45 C36 C37 C61 178.4(3)
C36 C37 C38 N39 179.3(2)
C61 C37 C38 N39 0.7(4)
C36 C37 C38 C43 1.4(4)
C61 C37 C38 C43 -177.2(3)
C37 C38 N39 C40 -178.0(3)
C43 C38 N39 C40 -0.2(4)
C38 N39 C40 N62 179.7(2)
C38 N39 C40 C41 0.6(4)
N39 C40 C41 C42 -0.5(4)
N62 C40 C41 C42 -179.6(3)
C40 C41 C42 O52 179.0(3)
C40 C41 C42 C43 0.0(4)
N39 C38 C43 C44 -179.3(3)
C37 C38 C43 C44 -1.4(4)
N39 C38 C43 C42 -0.3(4)
C37 C38 C43 C42 177.5(3)
O52 C42 C43 C44 0.2(4)
C41 C42 C43 C44 179.3(3)
O52 C42 C43 C38 -178.7(2)
C41 C42 C43 C38 0.4(4)
C38 C43 C44 C45 0.3(4)
C42 C43 C44 C45 -178.6(3)
C43 C44 C45 C36 1.0(4)
C43 C44 C45 C46 177.0(3)
N35 C36 C45 C44 178.3(3)
C37 C36 C45 C44 -1.0(4)
N35 C36 C45 C46 2.1(4)
C37 C36 C45 C46 -177.2(3)
N32 C33 C46 O47 -1.6(4)
C34 C33 C46 O47 178.8(3)
N32 C33 C46 C45 174.6(3)
C34 C33 C46 C45 -5.0(4)
C44 C45 C46 C33 -174.8(3)
C36 C45 C46 C33 1.3(4)
C44 C45 C46 O47 1.5(4)
C36 C45 C46 O47 177.6(2)
C33 C46 O47 C48 -87.5(3)
C45 C46 O47 C48 96.2(3)
C46 O47 C48 C49 -164.3(3)
O47 C48 C49 C50 65.4(4)
O47 C48 C49 C51 -169.6(3)
C41 C42 O52 C53 -7.8(4)
C43 C42 O52 C53 171.3(2)
C42 O52 C53 C54 -179.8(2)
O52 C53 C54 C56 170.3(3)
O52 C53 C54 C55 -65.4(3)
N35 C34 C57 O58 45.0(4)
C33 C34 C57 O58 -137.5(3)
N35 C34 C57 O59 -129.4(3)
C33 C34 C57 O59 48.1(4)
O58 C57 O59 C60 5.6(4)
C34 C57 O59 C60 179.9(3)
N39 C40 N62 C63 179.6(3)
C41 C40 N62 C63 -1.3(5)
C40 N62 C63 O64 -5.5(5)
C40 N62 C63 O65 173.8(3)
O64 C63 O65 C66 -3.0(5)
N62 C63 O65 C66 177.7(3)
C63 O65 C66 C68 -66.1(4)
C63 O65 C66 C69 60.2(4)
C63 O65 C66 C67 176.1(3)
C114 N101 C102 C111 -1.6(5)
C114 N101 C102 C103 -174.9(3)
N101 C102 C103 C104 175.9(3)
C111 C102 C103 C104 2.4(5)
N101 C102 C103 C129 -11.9(5)
C111 C102 C103 C129 174.6(3)
C102 C103 C104 N105 -178.3(3)
C129 C103 C104 N105 9.5(5)
C102 C103 C104 C109 -2.6(5)
C129 C103 C104 C109 -174.8(4)
C103 C104 N105 C106 175.7(3)
C109 C104 N105 C106 0.0(4)
C104 N105 C106 C107 0.5(4)
C104 N105 C106 C130 -179.8(3)
N105 C106 C107 C108 -0.4(4)
C130 C106 C107 C108 179.9(3)
C106 C107 C108 O124 -179.0(3)
C106 C107 C108 C109 -0.2(4)
O124 C108 C109 C110 4.0(5)
C107 C108 C109 C110 -174.9(3)
O124 C108 C109 C104 179.6(3)
C107 C108 C109 C104 0.6(4)
N105 C104 C109 C110 175.1(3)
C103 C104 C109 C110 -0.3(5)
N105 C104 C109 C108 -0.6(5)
C103 C104 C109 C108 -176.0(3)
C108 C109 C110 C111 179.1(3)
C104 C109 C110 C111 3.6(6)
C109 C110 C111 C102 -3.7(6)
C109 C110 C111 C112 179.9(3)
N101 C102 C111 C110 -172.6(3)
C103 C102 C111 C110 0.7(5)
N101 C102 C111 C112 3.9(5)
C103 C102 C111 C112 177.2(3)
C110 C111 C112 O119 -4.4(5)
C102 C111 C112 O119 179.1(3)
C110 C111 C112 C113 173.9(3)
C102 C111 C112 C113 -2.6(5)
O119 C112 C113 C114 177.2(3)
C111 C112 C113 C114 -0.9(4)
C102 N101 C114 C113 -2.3(5)
C102 N101 C114 C115 177.5(3)
C112 C113 C114 N101 3.6(5)
C112 C113 C114 C115 -176.3(3)
N101 C114 C115 O116 162.9(3)
C113 C114 C115 O116 -17.2(5)
N101 C114 C115 O117 -19.4(4)
C113 C114 C115 O117 160.5(3)
O116 C115 O117 C118 0.4(5)
C114 C115 O117 C118 -177.3(3)
C113 C112 O119 C120 -2.9(5)
C111 C112 O119 C120 175.3(3)
C112 O119 C120 C21' 173.5(5)
C112 O119 C120 C121 -151.1(4)
C21' C120 C121 C123 33.6(8)
O119 C120 C121 C123 -66.3(8)
C21' C120 C121 C122 -88.6(11)
O119 C120 C121 C122 171.5(7)
O119 C120 C21' C22' -169.2(6)
C121 C120 C21' C22' 100.1(11)
O119 C120 C21' C23' 74.5(10)
C121 C120 C21' C23' -16.2(10)
C107 C108 O124 C125 -4.3(4)
C109 C108 O124 C125 176.9(3)
C108 O124 C125 C126 -179.8(3)
O124 C125 C126 C127 60.4(4)
O124 C125 C126 C128 -175.9(3)
N105 C106 C130 O131 179.5(3)
C107 C106 C130 O131 -0.8(4)
N105 C106 C130 N132 -1.4(4)
C107 C106 C130 N132 178.3(3)
O131 C130 N132 C133 -3.1(5)
C106 C130 N132 C133 177.8(3)
C130 N132 C133 C146 -144.2(3)
C130 N132 C133 C134 39.0(5)
C146 C133 C134 N135 4.7(5)
N132 C133 C134 N135 -178.4(3)
C146 C133 C134 C157 -165.6(3)
N132 C133 C134 C157 11.3(5)
C133 C134 N135 C136 -1.5(5)
C157 C134 N135 C136 169.4(3)
C134 N135 C136 C137 -179.7(3)
C134 N135 C136 C145 -1.3(4)
N135 C136 C137 C138 179.5(3)
C145 C136 C137 C138 1.0(4)
N135 C136 C137 C161 0.2(4)
C145 C136 C137 C161 -178.3(3)
C136 C137 C138 N139 -179.6(3)
C161 C137 C138 N139 -0.3(4)
C136 C137 C138 C143 -0.6(4)
C161 C137 C138 C143 178.7(3)
C137 C138 N139 C140 178.8(3)
C143 C138 N139 C140 -0.2(4)
C138 N139 C140 N162 -178.8(3)
C138 N139 C140 C141 -0.3(5)
N139 C140 C141 C142 0.8(5)
N162 C140 C141 C142 179.2(3)
C140 C141 C142 O152 -178.4(3)
C140 C141 C142 C143 -0.8(5)
N139 C138 C143 C144 179.0(3)
C137 C138 C143 C144 0.0(5)
N139 C138 C143 C142 0.1(4)
C137 C138 C143 C142 -178.8(3)
O152 C142 C143 C144 -0.6(5)
C141 C142 C143 C144 -178.4(3)
O152 C142 C143 C138 178.2(3)
C141 C142 C143 C138 0.4(5)
C138 C143 C144 C145 0.0(5)
C142 C143 C144 C145 178.8(3)
C143 C144 C145 C146 -179.8(3)
C143 C144 C145 C136 0.4(5)
N135 C136 C145 C144 -179.4(3)
C137 C136 C145 C144 -1.0(4)
N135 C136 C145 C146 0.8(4)
C137 C136 C145 C146 179.2(3)
N132 C133 C146 O147 -0.5(5)
C134 C133 C146 O147 176.4(3)
N132 C133 C146 C145 178.0(3)
C134 C133 C146 C145 -5.1(5)
C144 C145 C146 C133 -177.3(3)
C136 C145 C146 C133 2.5(4)
C144 C145 C146 O147 1.2(5)
C136 C145 C146 O147 -179.0(3)
C133 C146 O147 C148 -86.8(4)
C145 C146 O147 C148 94.7(3)
C146 O147 C148 C149 -171.8(3)
O147 C148 C149 C150 65.3(4)
O147 C148 C149 C151 -170.2(3)
C141 C142 O152 C153 0.3(5)
C143 C142 O152 C153 -177.4(3)
C142 O152 C153 C154 168.0(3)
O152 C153 C154 C156 61.5(5)
O152 C153 C154 C155 -65.5(5)
N135 C134 C157 O158 -122.9(3)
C133 C134 C157 O158 48.3(5)
N135 C134 C157 O159 53.3(4)
C133 C134 C157 O159 -135.5(3)
O158 C157 O159 C160 -3.7(5)
C134 C157 O159 C160 -179.8(4)
N139 C140 N162 C163 -166.2(3)
C141 C140 N162 C163 15.3(5)
C140 N162 C163 O164 -4.7(6)
C140 N162 C163 O165 174.5(3)
O164 C163 O165 C166 8.1(5)
N162 C163 O165 C166 -171.1(3)
C163 O165 C166 C169 -68.6(5)
C163 O165 C166 C168 172.5(4)
C163 O165 C166 C167 56.6(5)
